data_4100423
_journal_name_full 'Journal of the American Chemical Society'
_journal_year 2005
_chemical_formula_moiety 'C17 H19 I N2 O9'
_chemical_formula_sum 'C17 H19 I N2 O9'
_chemical_formula_weight 522.24
_space_group_IT_number 14
_symmetry_cell_setting monoclinic
_symmetry_space_group_name_Hall '-P 2ybc'
_symmetry_space_group_name_H-M 'P 1 21/c 1'
_cell_angle_alpha 90.00
_cell_angle_beta 91.813(4)
_cell_angle_gamma 90.00
_cell_formula_units_Z 4
_cell_length_a 13.1326(16)
_cell_length_b 5.8396(8)
_cell_length_c 26.555(3)
_cell_measurement_temperature 123(2)
_cell_volume 2035.5(4)
_diffrn_ambient_temperature 123(2)
_exptl_crystal_density_diffrn 1.704
_cod_depositor_comments
;
The following automatic conversions were performed:
'_symmetry_cell_setting' value 'Monoclinic' changed to 'monoclinic'
according to '/home/saulius/struct/CIF-dictionaries/cif_core.dic'
dictionary named 'cif_core.dic' version 2.4.1 from 2010-06-29.

Automatic conversion script
Id: cif_fix_enum 1527 2010-12-29 10:47:43Z saulius 
;
_cod_original_sg_symbol_Hall '-P 2ybc '
_cod_original_sg_symbol_H-M 'P 21/c'
_cod_database_code 4100423

loop_
_symmetry_equiv_pos_as_xyz
'x, y, z'
'-x, y+1/2, -z+1/2'
'-x, -y, -z'
'x, -y-1/2, z-1/2'

loop_
_atom_site_label
_atom_site_type_symbol
_atom_site_fract_x
_atom_site_fract_y
_atom_site_fract_z
_atom_site_U_iso_or_equiv
_atom_site_adp_type
_atom_site_occupancy
_atom_site_symmetry_multiplicity
_atom_site_calc_flag
_atom_site_refinement_flags
_atom_site_disorder_assembly
_atom_site_disorder_group
I1 I 0.30414(4) 0.72732(12) 0.039923(18) 0.0423(2) Uani 1 1 d . . .
C2 C 0.3141(6) 0.4589(18) -0.0123(3) 0.037(2) Uani 1 1 d . . .
C3 C 0.3900(6) 0.3135(18) -0.0089(3) 0.042(2) Uani 1 1 d . . .
H3A H 0.3943 0.1921 -0.0326 0.050 Uiso 1 1 calc R . .
H3B H 0.4407 0.3295 0.0171 0.050 Uiso 1 1 calc R . .
C4 C 0.2292(6) 0.450(2) -0.0523(3) 0.043(3) Uani 1 1 d . A .
H4 H 0.2333 0.2992 -0.0701 0.052 Uiso 1 1 calc R . .
O5 O 0.1318(4) 0.4671(13) -0.0312(2) 0.0455(18) Uani 1 1 d . . .
C6 C 0.0999(6) 0.258(2) -0.0085(3) 0.058(3) Uani 1 1 d . . .
H6A H 0.1536 0.2061 0.0159 0.069 Uiso 1 1 calc R . .
H6B H 0.0373 0.2873 0.0104 0.069 Uiso 1 1 calc R . .
O7 O 0.0808(4) 0.0878(14) -0.0435(2) 0.055(2) Uani 1 1 d . . .
C8 C -0.0085(7) 0.136(2) -0.0756(3) 0.067(4) Uani 1 1 d . . .
H8A H -0.0652 0.1820 -0.0547 0.100 Uiso 1 1 calc R . .
H8B H -0.0275 -0.0016 -0.0948 0.100 Uiso 1 1 calc R . .
H8C H 0.0071 0.2603 -0.0990 0.100 Uiso 1 1 calc R . .
C9 C 0.2414(6) 0.639(2) -0.0909(3) 0.043(3) Uani 1 1 d . . .
O10 O 0.3322(4) 0.5804(12) -0.11727(18) 0.0381(15) Uani 1 1 d . A .
C11 C 0.4154(5) 0.7107(17) -0.1113(2) 0.034(2) Uani 1 1 d . . .
O12 O 0.4192(5) 0.8904(13) -0.0893(2) 0.0449(16) Uani 1 1 d . A .
C13 C 0.5036(6) 0.6025(17) -0.1364(3) 0.035(2) Uani 1 1 d . A .
C14 C 0.4931(6) 0.3993(17) -0.1620(2) 0.038(2) Uani 1 1 d . . .
H14 H 0.4302 0.3191 -0.1632 0.045 Uiso 1 1 calc R A .
C15 C 0.5772(6) 0.3154(17) -0.1860(3) 0.038(2) Uani 1 1 d . A .
C16 C 0.6719(6) 0.4224(18) -0.1844(3) 0.039(2) Uani 1 1 d . . .
H16 H 0.7287 0.3614 -0.2012 0.047 Uiso 1 1 calc R A .
C17 C 0.6779(6) 0.6221(17) -0.1571(3) 0.036(2) Uani 1 1 d . A .
C18 C 0.5965(5) 0.7175(16) -0.1331(2) 0.0327(18) Uani 1 1 d . . .
H18 H 0.6036 0.8570 -0.1150 0.039 Uiso 1 1 calc R A .
N19 N 0.5657(8) 0.1036(16) -0.2152(2) 0.051(2) Uani 1 1 d . . .
O20 O 0.6399(6) 0.0352(15) -0.2392(2) 0.064(2) Uani 1 1 d . A .
O21 O 0.4842(6) 0.0020(13) -0.2149(2) 0.058(2) Uani 1 1 d . A .
N22 N 0.7768(6) 0.7461(19) -0.1547(3) 0.051(2) Uani 1 1 d . . .
O23 O 0.7784(5) 0.9333(16) -0.1349(3) 0.059(2) Uani 1 1 d . A .
O24 O 0.8495(5) 0.6496(17) -0.1728(3) 0.070(3) Uani 1 1 d . A .
C25 C 0.1461(11) 0.705(3) -0.1262(5) 0.023(3) Uiso 0.488(16) 1 d P A 1
H25 H 0.0853 0.7451 -0.1062 0.028 Uiso 0.488(16) 1 calc PR A 1
O26 O 0.1325(9) 0.494(3) -0.1523(4) 0.029(3) Uiso 0.488(16) 1 d P A 1
C27 C 0.1029(15) 0.535(4) -0.2045(7) 0.040(5) Uiso 0.488(16) 1 d P A 1
H27A H 0.0373 0.4597 -0.2134 0.048 Uiso 0.488(16) 1 calc PR A 1
H27B H 0.1555 0.4794 -0.2274 0.048 Uiso 0.488(16) 1 calc PR A 1
C28 C 0.0927(13) 0.801(3) -0.2073(6) 0.037(4) Uiso 0.488(16) 1 d P A 1
H28A H 0.1109 0.8576 -0.2409 0.045 Uiso 0.488(16) 1 calc PR A 1
H28B H 0.0222 0.8490 -0.2005 0.045 Uiso 0.488(16) 1 calc PR A 1
C29 C 0.1686(12) 0.892(3) -0.1659(6) 0.029(4) Uiso 0.488(16) 1 d P A 1
H29A H 0.2401 0.8880 -0.1766 0.035 Uiso 0.488(16) 1 calc PR A 1
H29B H 0.1510 1.0474 -0.1543 0.035 Uiso 0.488(16) 1 calc PR A 1
C25A C 0.1597(12) 0.604(3) -0.1328(6) 0.030(4) Uiso 0.512(16) 1 d P A 2
H25A H 0.0930 0.6326 -0.1168 0.036 Uiso 0.512(16) 1 calc PR A 2
C26A C 0.1667(12) 0.782(3) -0.1748(6) 0.032(4) Uiso 0.512(16) 1 d P A 2
H26A H 0.1317 0.9257 -0.1662 0.038 Uiso 0.512(16) 1 calc PR A 2
H26B H 0.2383 0.8152 -0.1827 0.038 Uiso 0.512(16) 1 calc PR A 2
C27A C 0.1124(12) 0.659(3) -0.2173(6) 0.031(4) Uiso 0.512(16) 1 d P A 2
H27C H 0.1349 0.7161 -0.2503 0.037 Uiso 0.512(16) 1 calc PR A 2
H27D H 0.0377 0.6789 -0.2156 0.037 Uiso 0.512(16) 1 calc PR A 2
C28A C 0.1428(15) 0.408(3) -0.2094(7) 0.044(5) Uiso 0.512(16) 1 d P A 2
H28C H 0.0902 0.3038 -0.2240 0.052 Uiso 0.512(16) 1 calc PR A 2
H28D H 0.2088 0.3745 -0.2249 0.052 Uiso 0.512(16) 1 calc PR A 2
O29A O 0.1507(8) 0.384(2) -0.1553(4) 0.025(3) Uiso 0.512(16) 1 d P A 2
H8 H 0.247(6) 0.797(16) -0.072(3) 0.03(2) Uiso 1 1 d . . .

loop_
_atom_site_aniso_label
_atom_site_aniso_U_11
_atom_site_aniso_U_22
_atom_site_aniso_U_33
_atom_site_aniso_U_23
_atom_site_aniso_U_13
_atom_site_aniso_U_12
I1 0.0390(3) 0.0653(5) 0.0222(2) 0.0064(3) -0.00403(18) -0.0158(3)
C2 0.023(4) 0.074(7) 0.014(3) 0.008(4) -0.002(3) -0.023(4)
C3 0.030(4) 0.071(7) 0.024(3) 0.004(4) -0.001(3) -0.027(4)
C4 0.022(4) 0.088(8) 0.020(3) 0.009(4) -0.002(3) -0.026(4)
O5 0.014(3) 0.094(5) 0.029(3) 0.012(3) 0.007(2) -0.021(3)
C6 0.030(4) 0.113(10) 0.030(4) 0.022(5) 0.000(3) -0.045(6)
O7 0.019(3) 0.096(6) 0.049(4) 0.006(4) 0.001(3) -0.033(3)
C8 0.028(5) 0.130(11) 0.042(5) 0.008(6) -0.001(4) -0.041(6)
C9 0.021(4) 0.093(8) 0.017(3) 0.011(4) 0.005(3) -0.016(4)
O10 0.020(3) 0.076(5) 0.019(2) 0.004(3) 0.0035(19) -0.022(3)
C11 0.026(4) 0.064(6) 0.013(3) 0.010(4) -0.001(2) -0.023(4)
O12 0.034(3) 0.065(5) 0.037(3) -0.009(3) 0.015(3) -0.015(3)
C13 0.029(4) 0.062(6) 0.014(3) 0.008(3) -0.003(3) -0.015(4)
C14 0.040(4) 0.063(6) 0.011(3) 0.008(3) -0.006(3) -0.021(4)
C15 0.043(5) 0.058(6) 0.014(3) 0.002(4) -0.004(3) -0.012(4)
C16 0.033(4) 0.070(7) 0.015(3) 0.004(4) 0.004(3) 0.002(4)
C17 0.025(4) 0.064(6) 0.019(3) 0.007(4) -0.001(3) -0.014(4)
C18 0.029(4) 0.050(5) 0.019(3) 0.005(3) -0.005(3) -0.009(4)
N19 0.079(6) 0.058(6) 0.015(3) 0.004(3) -0.007(4) -0.005(5)
O20 0.083(6) 0.080(6) 0.030(3) -0.007(4) -0.001(3) 0.009(5)
O21 0.089(6) 0.061(5) 0.023(3) 0.000(3) -0.018(3) -0.021(4)
N22 0.035(4) 0.087(7) 0.030(3) 0.007(4) 0.001(3) -0.024(5)
O23 0.021(3) 0.099(7) 0.058(4) -0.003(4) 0.005(3) -0.026(4)
O24 0.029(3) 0.119(8) 0.063(4) -0.006(5) 0.021(3) -0.008(4)

loop_
_geom_bond_atom_site_label_1
_geom_bond_atom_site_label_2
_geom_bond_distance
_geom_bond_site_symmetry_2
_geom_bond_publ_flag
I1 C2 2.100(9) . ?
C2 C3 1.310(13) . ?
C2 C4 1.516(10) . ?
C4 O5 1.417(9) . ?
C4 C9 1.522(12) . ?
O5 C6 1.428(11) . ?
C6 O7 1.381(12) . ?
O7 C8 1.455(11) . ?
C9 O10 1.443(10) . ?
C9 C25A 1.536(18) . ?
C9 C25 1.588(16) . ?
O10 C11 1.337(9) . ?
C11 O12 1.201(11) . ?
C11 C13 1.493(12) . ?
C13 C14 1.372(13) . ?
C13 C18 1.394(10) . ?
C14 C15 1.382(12) . ?
C15 C16 1.391(12) . ?
C15 N19 1.465(12) . ?
C16 C17 1.374(13) . ?
C17 C18 1.379(11) . ?
C17 N22 1.487(10) . ?
N19 O21 1.224(11) . ?
N19 O20 1.247(11) . ?
N22 O23 1.212(12) . ?
N22 O24 1.220(11) . ?
C25 O26 1.43(2) . ?
C25 C29 1.55(2) . ?
O26 C27 1.45(2) . ?
C27 C28 1.56(3) . ?
C28 C29 1.56(2) . ?
C25A O29A 1.42(2) . ?
C25A C26A 1.53(2) . ?
C26A C27A 1.50(2) . ?
C27A C28A 1.53(2) . ?
C28A O29A 1.44(2) . ?
